data_6000500
loop_
_publ_author_name
'Kwang-Hwa Lii'
'Ching-Yeh Chen'

_publ_section_title
;
 Synthesis and characterization of
 (R-C5H14N2)(2)[Ga-4(C2O4)(H2PO4)(2)(PO4)(4)].2H(2)O, a layered gallium
 phosphatooxalate containing a chiral amine
;
_journal_name_full 'Inorganic Chemistry'
_journal_page_first 3374
_journal_page_last 3378
_journal_paper_doi 10.1021/ic991356i
_journal_volume 39
_journal_year 2000
_chemical_compound_source 'hydrothermal synthesis'
_chemical_formula_sum 'C12 H36 Ga4 N4 O30 P6'
_chemical_formula_weight 1181.15
_space_group_IT_number 4
_space_group_name_H-M_alt 'P 1 21 1'
_symmetry_cell_setting monoclinic
_symmetry_space_group_name_Hall 'P 2yb'
_symmetry_space_group_name_H-M 'P 1 21 1'
_atom_sites_solution_hydrogens geom
_atom_sites_solution_primary direct
_atom_sites_solution_secondary difmap
_cell_angle_alpha 90.000
_cell_angle_beta 100.1510(10)
_cell_angle_gamma 90.000
_cell_formula_units_Z 2
_cell_length_a 8.0248(4)
_cell_length_b 25.9554(14)
_cell_length_c 9.0127(5)
_cell_measurement_reflns_used 7357
_cell_measurement_temperature 293(2)
_cell_volume 1847.8(2)
_computing_data_reduction 'SHELXTL-PC program package'
_computing_molecular_graphics ATOMS
_computing_structure_refinement 'SHELXL-93 (Sheldrick, 1993)'
_computing_structure_solution 'SHELXS-86 (Sheldrick, 1990)'
_diffrn_ambient_temperature 293(2)
_diffrn_measurement_device 'Simens Smart CCD '
_diffrn_radiation_monochromator graphite
_diffrn_radiation_source 'fine-focus sealed tube'
_diffrn_radiation_type MoK\a
_diffrn_radiation_wavelength 0.71073
_diffrn_reflns_av_R_equivalents 0.0607
_diffrn_reflns_av_sigmaI/netI 0.0497
_diffrn_reflns_limit_h_max 10
_diffrn_reflns_limit_h_min -10
_diffrn_reflns_limit_k_max 34
_diffrn_reflns_limit_k_min -24
_diffrn_reflns_limit_l_max 11
_diffrn_reflns_limit_l_min -10
_diffrn_reflns_number 10981
_diffrn_reflns_theta_max 28.25
_diffrn_reflns_theta_min 1.57
_exptl_absorpt_coefficient_mu 3.255
_exptl_absorpt_correction_T_max 0.912
_exptl_absorpt_correction_T_min 0.609
_exptl_absorpt_correction_type empirical
_exptl_crystal_colour colorless
_exptl_crystal_density_diffrn 2.123
_exptl_crystal_description plate
_exptl_crystal_F_000 1180
_exptl_crystal_size_max 0.68
_exptl_crystal_size_mid 0.12
_exptl_crystal_size_min 0.02
_refine_diff_density_max 0.812
_refine_diff_density_min -0.737
_refine_diff_density_rms 0.143
_refine_ls_abs_structure_details 'Flack H D (1983), Acta Cryst. A39, 876-881'
_refine_ls_abs_structure_Flack 0.024(12)
_refine_ls_extinction_coef 0.0022(4)
_refine_ls_extinction_expression Fc^*^=kFc[1+0.001xFc^2^\l^3^/sin(2\q)]^-1/4^
_refine_ls_extinction_method SHELXL
_refine_ls_goodness_of_fit_all 1.031
_refine_ls_goodness_of_fit_obs 1.052
_refine_ls_hydrogen_treatment none
_refine_ls_matrix_type full
_refine_ls_number_parameters 505
_refine_ls_number_reflns 5923
_refine_ls_number_restraints 0
_refine_ls_restrained_S_all 1.031
_refine_ls_restrained_S_obs 1.052
_refine_ls_R_factor_all 0.0382
_refine_ls_R_factor_obs 0.0348
_refine_ls_shift/esd_max -0.130
_refine_ls_shift/esd_mean 0.011
_refine_ls_structure_factor_coef Fsqd
_refine_ls_weighting_details 'w=1/[\s^2^(Fo^2^)+(0.0624P)^2^+1.3061P] where P=(Fo^2^+2Fc^2^)/3'
_refine_ls_weighting_scheme calc
_refine_ls_wR_factor_all 0.0980
_refine_ls_wR_factor_obs 0.0957
_reflns_number_observed 5458
_reflns_number_total 5923
_reflns_observed_criterion >2sigma(I)
_cod_depositor_comments
;
The following automatic conversions were performed:

'_refine_ls_weighting_scheme' value 'calc
w=1/[\s^2^(Fo^2^)+(0.0624P)^2^+1.3061P] where P=(Fo^2^+2Fc^2^)/3' was
changed to 'calc'. New tag '_refine_ls_weighting_details' was
created. The value of the new tag was set to
'w=1/[\s^2^(Fo^2^)+(0.0624P)^2^+1.3061P] where P=(Fo^2^+2Fc^2^)/3'.

Automatic conversion script
Id: cif_fix_values 3143 2015-03-26 13:38:13Z robertas 
;
_cod_database_code 6000500

loop_
_symmetry_equiv_pos_as_xyz
'x, y, z'
'-x, y+1/2, -z'

loop_
_atom_site_aniso_label
_atom_site_aniso_U_11
_atom_site_aniso_U_22
_atom_site_aniso_U_33
_atom_site_aniso_U_23
_atom_site_aniso_U_13
_atom_site_aniso_U_12
Ga1 0.0137(3) 0.0113(4) 0.0109(3) -0.0009(3) 0.0016(2) -0.0005(3)
Ga2 0.0144(3) 0.0117(4) 0.0098(3) -0.0007(3) 0.0016(2) 0.0001(3)
Ga3 0.0131(3) 0.0173(4) 0.0097(3) -0.0002(3) 0.0016(2) 0.0007(3)
Ga4 0.0133(3) 0.0164(4) 0.0092(3) -0.0002(3) 0.0014(2) 0.0007(3)
P1 0.0126(7) 0.0138(9) 0.0080(6) -0.0002(6) 0.0011(5) 0.0010(6)
P2 0.0131(7) 0.0129(9) 0.0083(6) 0.0007(6) 0.0016(5) -0.0003(6)
P3 0.0140(7) 0.0130(10) 0.0127(7) -0.0004(6) -0.0008(6) 0.0009(6)
P4 0.0258(9) 0.0123(10) 0.0244(8) -0.0018(7) 0.0001(7) 0.0051(7)
P5 0.0261(9) 0.0120(10) 0.0210(8) -0.0025(7) -0.0010(7) 0.0027(7)
P6 0.0136(7) 0.0139(10) 0.0132(7) -0.0001(6) 0.0005(6) 0.0003(6)
O1 0.018(2) 0.014(3) 0.011(2) -0.004(2) -0.005(2) -0.003(2)
O2 0.018(2) 0.016(3) 0.018(2) 0.002(2) 0.006(2) -0.003(2)
O3 0.016(2) 0.017(3) 0.012(2) 0.006(2) -0.007(2) 0.003(2)
O4 0.022(2) 0.023(3) 0.012(2) 0.003(2) 0.006(2) 0.008(2)
O5 0.021(2) 0.018(3) 0.017(2) 0.000(2) -0.001(2) 0.002(2)
O6 0.017(2) 0.016(3) 0.021(2) 0.001(2) 0.009(2) -0.004(2)
O7 0.022(2) 0.022(3) 0.013(2) -0.002(2) 0.000(2) -0.002(2)
O8 0.017(2) 0.021(3) 0.012(2) 0.004(2) 0.005(2) 0.004(2)
O9 0.022(2) 0.025(3) 0.019(2) -0.003(2) 0.001(2) 0.005(2)
O10 0.023(2) 0.018(3) 0.024(2) -0.001(2) 0.009(2) -0.004(2)
O11 0.016(2) 0.027(3) 0.018(2) -0.006(2) -0.004(2) 0.005(2)
O12 0.029(2) 0.009(3) 0.028(2) 0.001(2) -0.007(2) 0.002(2)
O13 0.030(2) 0.011(3) 0.019(2) -0.003(2) 0.007(2) 0.000(2)
O14 0.034(3) 0.017(4) 0.036(3) 0.002(3) -0.012(2) 0.006(3)
O15 0.058(4) 0.027(3) 0.028(3) -0.009(2) -0.012(2) 0.019(3)
O16 0.048(3) 0.024(4) 0.082(4) 0.008(3) 0.033(3) 0.005(3)
O17 0.029(2) 0.011(3) 0.023(2) 0.001(2) 0.005(2) 0.000(2)
O18 0.038(3) 0.015(3) 0.030(2) -0.006(2) -0.013(2) 0.006(3)
O19 0.048(3) 0.019(3) 0.026(2) -0.010(2) -0.015(2) 0.008(2)
O20 0.045(3) 0.022(4) 0.080(4) -0.003(3) 0.038(3) 0.004(3)
O21 0.018(2) 0.032(3) 0.013(2) -0.003(2) -0.004(2) 0.001(2)
O22 0.028(2) 0.014(3) 0.025(2) 0.000(2) 0.013(2) -0.001(2)
O23 0.019(2) 0.033(3) 0.018(2) -0.004(2) -0.002(2) 0.013(2)
O24 0.025(2) 0.017(3) 0.032(3) -0.004(2) -0.001(2) -0.002(2)
O25 0.016(2) 0.014(3) 0.021(2) 0.001(2) 0.005(2) 0.001(2)
O26 0.018(2) 0.013(3) 0.019(2) -0.003(2) 0.004(2) -0.003(2)
O27 0.017(2) 0.014(3) 0.020(2) 0.003(2) 0.005(2) 0.001(2)
O28 0.025(2) 0.010(3) 0.023(2) 0.003(2) 0.008(2) 0.002(2)
N1 0.044(4) 0.026(5) 0.035(3) -0.003(3) -0.013(3) -0.001(3)
N2 0.032(3) 0.023(4) 0.024(3) -0.006(3) -0.006(3) 0.000(3)
C1 0.035(4) 0.021(5) 0.032(4) 0.003(3) 0.001(3) -0.002(4)
C2 0.053(5) 0.014(4) 0.028(4) -0.004(3) 0.004(3) 0.005(4)
C3 0.049(5) 0.063(6) 0.061(5) -0.003(5) 0.024(4) 0.006(4)
C4 0.030(4) 0.032(5) 0.043(4) 0.004(4) 0.004(3) 0.002(3)
C5 0.040(5) 0.032(5) 0.040(4) -0.021(4) 0.002(4) -0.008(4)
N3 0.035(3) 0.009(4) 0.027(3) -0.002(3) -0.008(3) -0.001(3)
N4 0.054(4) 0.024(5) 0.030(3) 0.002(3) -0.011(3) 0.012(3)
C6 0.051(5) 0.039(5) 0.047(4) 0.002(4) 0.014(4) 0.000(4)
C7 0.059(5) 0.016(4) 0.027(4) -0.006(3) 0.002(3) -0.008(4)
C8 0.037(4) 0.025(5) 0.044(4) 0.003(4) 0.001(4) 0.004(4)
C9 0.063(5) 0.016(5) 0.028(4) 0.002(3) -0.005(4) 0.001(4)
C10 0.047(5) 0.049(7) 0.038(4) -0.012(4) -0.005(4) -0.016(5)
C11 0.017(3) 0.011(4) 0.007(2) -0.002(2) 0.000(2) 0.000(2)
C12 0.021(3) 0.016(4) 0.010(3) -0.001(2) 0.001(2) -0.003(3)
OW1 0.092(8) 0.137(14) 0.230(13) 0.047(11) 0.064(9) 0.043(8)
OW2 0.081(6) 0.073(7) 0.107(6) 0.005(6) 0.033(5) 0.009(5)

loop_
_atom_site_label
_atom_site_type_symbol
_atom_site_fract_x
_atom_site_fract_y
_atom_site_fract_z
_atom_site_U_iso_or_equiv
_atom_site_thermal_displace_type
_atom_site_occupancy
_atom_site_calc_flag
_atom_site_refinement_flags
_atom_site_disorder_group
Ga1 Ga 0.00934(8) 0.2850 0.67147(7) 0.0120(2) Uani 1 d . .
Ga2 Ga 0.50180(8) 0.39120(3) 0.81704(7) 0.0120(2) Uani 1 d . .
Ga3 Ga 0.01355(8) 0.34913(4) 0.22190(7) 0.0134(2) Uani 1 d . .
Ga4 Ga 0.49963(8) 0.32627(4) 0.26741(7) 0.0130(2) Uani 1 d . .
P1 P 0.2164(2) 0.33268(7) 0.9804(2) 0.0115(3) Uani 1 d . .
P2 P 0.2952(2) 0.34319(7) 0.5086(2) 0.0115(3) Uani 1 d . .
P3 P 0.8279(2) 0.26044(8) 0.3259(2) 0.0136(4) Uani 1 d . .
P4 P 0.1635(2) 0.17398(9) 0.6075(2) 0.0214(4) Uani 1 d . .
P5 P 0.3536(2) 0.50208(8) 0.8880(2) 0.0203(4) Uani 1 d . .
P6 P 0.6853(2) 0.41554(8) 0.1640(2) 0.0138(4) Uani 1 d . .
O1 O 0.1553(5) 0.2894(2) 0.8700(4) 0.0151(10) Uani 1 d . .
O2 O 0.3123(5) 0.3751(2) 0.9151(5) 0.0171(10) Uani 1 d . .
O3 O 0.3248(5) 0.3065(2) 0.1172(4) 0.0164(10) Uani 1 d . .
O4 O 0.0677(5) 0.3599(2) 0.0363(4) 0.0188(11) Uani 1 d . .
O5 O 0.3544(5) 0.3857(2) 0.6194(5) 0.0192(11) Uani 1 d . .
O6 O 0.2009(5) 0.3004(2) 0.5728(5) 0.0176(11) Uani 1 d . .
O7 O 0.1845(6) 0.3701(2) 0.3714(5) 0.0194(11) Uani 1 d . .
O8 O 0.4434(5) 0.3164(2) 0.4525(4) 0.0160(10) Uani 1 d . .
O9 O 0.8536(6) 0.2839(2) 0.4818(5) 0.0226(11) Uani 1 d . .
O10 O 0.9613(6) 0.2816(2) 0.2367(5) 0.0210(11) Uani 1 d . .
O11 O 0.6538(5) 0.2783(2) 0.2397(5) 0.0212(11) Uani 1 d . .
O12 O 0.8325(6) 0.2019(2) 0.3219(6) 0.0236(11) Uani 1 d . .
O13 O 0.0548(6) 0.2127(2) 0.6737(5) 0.0199(10) Uani 1 d . .
O14 O 0.2361(7) 0.1329(2) 0.7160(6) 0.0312(13) Uani 1 d . .
O15 O 0.0638(8) 0.1479(3) 0.4645(6) 0.040(2) Uani 1 d . .
O16 O 0.3150(8) 0.2040(3) 0.5586(8) 0.049(2) Uani 1 d . .
O17 O 0.4522(6) 0.4638(2) 0.8127(5) 0.0209(11) Uani 1 d . .
O18 O 0.2675(7) 0.5427(2) 0.7824(6) 0.0300(12) Uani 1 d . .
O19 O 0.4712(7) 0.5299(2) 0.0193(5) 0.0335(13) Uani 1 d . .
O20 O 0.2139(8) 0.4724(3) 0.9592(8) 0.046(2) Uani 1 d . .
O21 O 0.6601(5) 0.3949(2) 0.0064(5) 0.0216(11) Uani 1 d . .
O22 O 0.5478(6) 0.3938(2) 0.2483(5) 0.0217(11) Uani 1 d . .
O23 O 0.8589(6) 0.3972(3) 0.2505(5) 0.0236(11) Uani 1 d . .
O24 O 0.6845(6) 0.4731(2) 0.1747(6) 0.0256(12) Uani 1 d . .
O25 O 0.8036(5) 0.2731(2) 0.7704(5) 0.0170(10) Uani 1 d . .
O26 O 0.9373(5) 0.3595(2) 0.6821(5) 0.0168(11) Uani 1 d . .
O27 O 0.5741(5) 0.3170(2) 0.8078(5) 0.0168(11) Uani 1 d . .
O28 O 0.7065(6) 0.4033(2) 0.7178(5) 0.0189(10) Uani 1 d . .
N1 N 0.1041(9) 0.0385(3) 0.6456(7) 0.037(2) Uani 1 d . .
N2 N 0.1583(8) 0.4798(3) 0.5352(7) 0.028(2) Uani 1 d . .
C1 C 0.9758(11) 0.4720(4) 0.5506(9) 0.030(2) Uani 1 d . .
C2 C 0.1812(11) 0.4963(3) 0.3802(8) 0.032(2) Uani 1 d . .
C3 C 0.3626(11) 0.5065(4) 0.3787(10) 0.056(2) Uani 1 d . .
C4 C 0.1194(10) 0.0213(4) 0.4881(9) 0.035(2) Uani 1 d . .
C5 C -0.0765(11) 0.0464(4) 0.6599(10) 0.038(2) Uani 1 d . .
N3 N 0.3977(8) 0.6385(3) 0.8523(7) 0.0252(14) Uani 1 d . .
N4 N 0.3306(10) 0.1958(3) 0.9699(8) 0.038(2) Uani 1 d . .
C6 C 0.2117(11) 0.6568(3) 0.0345(9) 0.045(2) Uani 1 d . .
C7 C 0.3925(12) 0.6509(4) 0.0172(8) 0.035(2) Uani 1 d . .
C8 C 0.5784(11) 0.6323(4) -0.1737(10) 0.036(2) Uani 1 d . .
C9 C 0.5086(13) 0.2029(4) -0.0519(9) 0.037(2) Uani 1 d . .
C10 C 0.6777(12) 0.6814(5) -0.1328(9) 0.046(3) Uani 1 d . .
C11 C 0.7928(8) 0.3629(3) 0.7169(6) 0.0122(13) Uani 1 d . .
C12 C 0.7163(8) 0.3122(3) 0.7680(6) 0.0158(14) Uani 1 d . .
OW1 O -0.1203(13) 0.5317(6) 0.9391(17) 0.149(6) Uani 1 d . .
OW2 O 0.6303(11) 0.1492(4) 0.5372(10) 0.085(3) Uani 1 d . .

loop_
_atom_type_symbol
_atom_type_description
_atom_type_scat_dispersion_real
_atom_type_scat_dispersion_imag
_atom_type_scat_source
C C 0.0033 0.0016 'International Tables Vol C Tables 4.2.6.8 and 6.1.1.4'
H H 0.0000 0.0000 'International Tables Vol C Tables 4.2.6.8 and 6.1.1.4'
N N 0.0061 0.0033 'International Tables Vol C Tables 4.2.6.8 and 6.1.1.4'
O O 0.0106 0.0060 'International Tables Vol C Tables 4.2.6.8 and 6.1.1.4'
P P 0.1023 0.0942 'International Tables Vol C Tables 4.2.6.8 and 6.1.1.4'
Ga Ga 0.2307 1.6083 'International Tables Vol C Tables 4.2.6.8 and 6.1.1.4'

loop_
_geom_angle_atom_site_label_1
_geom_angle_atom_site_label_2
_geom_angle_atom_site_label_3
_geom_angle
_geom_angle_site_symmetry_1
_geom_angle_site_symmetry_3
_geom_angle_publ_flag
O13 Ga1 O9 95.0(2) . 1_455 ?
O13 Ga1 O6 92.4(2) . . ?
O9 Ga1 O6 92.2(2) 1_455 . ?
O13 Ga1 O1 88.0(2) . . ?
O9 Ga1 O1 175.7(2) 1_455 . ?
O6 Ga1 O1 90.7(2) . . ?
O13 Ga1 O26 173.0(2) . 1_455 ?
O9 Ga1 O26 84.9(2) 1_455 1_455 ?
O6 Ga1 O26 94.6(2) . 1_455 ?
O1 Ga1 O26 91.8(2) . 1_455 ?
O13 Ga1 O25 90.8(2) . 1_455 ?
O9 Ga1 O25 86.4(2) 1_455 1_455 ?
O6 Ga1 O25 176.6(2) . 1_455 ?
O1 Ga1 O25 90.5(2) . 1_455 ?
O26 Ga1 O25 82.2(2) 1_455 1_455 ?
O17 Ga2 O2 92.5(2) . . ?
O17 Ga2 O21 94.0(2) . 1_556 ?
O2 Ga2 O21 93.1(2) . 1_556 ?
O17 Ga2 O5 87.9(2) . . ?
O2 Ga2 O5 90.1(2) . . ?
O21 Ga2 O5 176.1(2) 1_556 . ?
O17 Ga2 O27 173.6(2) . . ?
O2 Ga2 O27 93.9(2) . . ?
O21 Ga2 O27 86.3(2) 1_556 . ?
O5 Ga2 O27 91.4(2) . . ?
O17 Ga2 O28 91.2(2) . . ?
O2 Ga2 O28 176.2(2) . . ?
O21 Ga2 O28 85.7(2) 1_556 . ?
O5 Ga2 O28 90.9(2) . . ?
O27 Ga2 O28 82.4(2) . . ?
O23 Ga3 O10 118.9(2) 1_455 1_455 ?
O23 Ga3 O4 107.8(2) 1_455 . ?
O10 Ga3 O4 108.2(2) 1_455 . ?
O23 Ga3 O7 97.7(2) 1_455 . ?
O10 Ga3 O7 112.7(2) 1_455 . ?
O4 Ga3 O7 111.2(2) . . ?
O11 Ga4 O22 119.5(2) . . ?
O11 Ga4 O8 108.4(2) . . ?
O22 Ga4 O8 108.4(2) . . ?
O11 Ga4 O3 99.1(2) . . ?
O22 Ga4 O3 110.3(2) . . ?
O8 Ga4 O3 110.8(2) . . ?
O2 P1 O1 114.0(2) . . ?
O2 P1 O3 112.1(3) . 1_556 ?
O1 P1 O3 105.7(3) . 1_556 ?
O2 P1 O4 105.5(3) . 1_556 ?
O1 P1 O4 111.8(3) . 1_556 ?
O3 P1 O4 107.5(2) 1_556 1_556 ?
O5 P2 O6 113.8(3) . . ?
O5 P2 O8 112.1(3) . . ?
O6 P2 O8 105.1(3) . . ?
O5 P2 O7 105.5(3) . . ?
O6 P2 O7 112.3(3) . . ?
O8 P2 O7 107.9(2) . . ?
O9 P3 O12 115.2(3) . . ?
O9 P3 O11 108.0(3) . . ?
O12 P3 O11 108.2(3) . . ?
O9 P3 O10 110.2(3) . . ?
O12 P3 O10 108.7(3) . . ?
O11 P3 O10 106.2(3) . . ?
O14 P4 O13 113.6(3) . . ?
O14 P4 O15 108.6(4) . . ?
O13 P4 O15 111.5(3) . . ?
O14 P4 O16 107.8(4) . . ?
O13 P4 O16 107.9(3) . . ?
O15 P4 O16 107.1(4) . . ?
O17 P5 O18 113.4(3) . . ?
O17 P5 O19 110.7(3) . 1_556 ?
O18 P5 O19 107.8(3) . 1_556 ?
O17 P5 O20 109.1(3) . . ?
O18 P5 O20 108.5(4) . . ?
O19 P5 O20 107.1(4) 1_556 . ?
O24 P6 O21 114.6(3) . . ?
O24 P6 O23 106.8(3) . . ?
O21 P6 O23 109.1(3) . . ?
O24 P6 O22 108.6(3) . . ?
O21 P6 O22 110.2(3) . . ?
O23 P6 O22 107.2(3) . . ?
P1 O1 Ga1 135.3(3) . . ?
P1 O2 Ga2 145.7(3) . . ?
P1 O3 Ga4 135.8(3) 1_554 . ?
P1 O4 Ga3 123.5(3) 1_554 . ?
P2 O5 Ga2 136.4(3) . . ?
P2 O6 Ga1 144.3(3) . . ?
P2 O7 Ga3 134.6(4) . . ?
P2 O8 Ga4 124.6(3) . . ?
P3 O9 Ga1 142.1(3) . 1_655 ?
P3 O10 Ga3 124.8(3) . 1_655 ?
P3 O11 Ga4 136.0(3) . . ?
P4 O13 Ga1 140.1(3) . . ?
P5 O17 Ga2 139.6(3) . . ?
P6 O21 Ga2 144.0(3) . 1_554 ?
P6 O22 Ga4 125.5(3) . . ?
P6 O23 Ga3 136.1(3) . 1_655 ?
C12 O25 Ga1 111.8(4) . 1_655 ?
C11 O26 Ga1 111.3(4) . 1_655 ?
C12 O27 Ga2 112.8(5) . . ?
C11 O28 Ga2 111.4(4) . . ?
C5 N1 C4 111.2(6) . . ?
C2 N2 C1 113.8(6) . 1_455 ?
C4 C1 N2 109.0(7) 2_656 1_655 ?
C3 C2 N2 109.9(7) . . ?
C3 C2 C5 109.9(8) . 2_556 ?
N2 C2 C5 107.7(6) . 2_556 ?
C1 C4 N1 110.4(7) 2_646 . ?
N1 C5 C2 111.1(7) . 2_546 ?
C8 N3 C7 111.3(6) 1_556 1_556 ?
C9 N4 C10 111.3(7) 1_556 2_646 ?
C6 C7 N3 108.5(7) . 1_554 ?
C6 C7 C9 111.0(8) . 2_655 ?
N3 C7 C9 106.0(6) 1_554 2_655 ?
C10 C8 N3 110.4(7) . 1_554 ?
N4 C9 C7 109.3(7) 1_554 2_645 ?
C8 C10 N4 109.2(8) . 2_656 ?
O28 C11 O26 126.5(6) . . ?
O28 C11 C12 117.2(5) . . ?
O26 C11 C12 116.3(5) . . ?
O25 C12 O27 128.1(7) . . ?
O25 C12 C11 116.7(5) . . ?
O27 C12 C11 115.1(5) . . ?

loop_
_geom_bond_atom_site_label_1
_geom_bond_atom_site_label_2
_geom_bond_distance
_geom_bond_site_symmetry_2
_geom_bond_publ_flag
Ga1 O13 1.912(5) . ?
Ga1 O9 1.932(5) 1_455 ?
Ga1 O6 1.948(4) . ?
Ga1 O1 1.961(4) . ?
Ga1 O26 2.025(5) 1_455 ?
Ga1 O25 2.033(4) 1_455 ?
Ga2 O17 1.925(6) . ?
Ga2 O2 1.934(4) . ?
Ga2 O21 1.942(4) 1_556 ?
Ga2 O5 1.962(4) . ?
Ga2 O27 2.018(5) . ?
Ga2 O28 2.028(4) . ?
Ga3 O23 1.810(5) 1_455 ?
Ga3 O10 1.812(6) 1_455 ?
Ga3 O4 1.822(4) . ?
Ga3 O7 1.828(5) . ?
Ga4 O11 1.802(5) . ?
Ga4 O22 1.810(6) . ?
Ga4 O8 1.822(4) . ?
Ga4 O3 1.842(4) . ?
P1 O2 1.521(5) . ?
P1 O1 1.524(5) . ?
P1 O3 1.536(4) 1_556 ?
P1 O4 1.545(4) 1_556 ?
P2 O5 1.507(5) . ?
P2 O6 1.515(5) . ?
P2 O8 1.539(4) . ?
P2 O7 1.555(5) . ?
P3 O9 1.512(5) . ?
P3 O12 1.521(6) . ?
P3 O11 1.546(5) . ?
P3 O10 1.549(4) . ?
P4 O14 1.493(6) . ?
P4 O13 1.520(5) . ?
P4 O15 1.548(6) . ?
P4 O16 1.571(6) . ?
P5 O17 1.504(5) . ?
P5 O18 1.504(6) . ?
P5 O19 1.555(6) 1_556 ?
P5 O20 1.586(6) . ?
P6 O24 1.498(6) . ?
P6 O21 1.498(4) . ?
P6 O23 1.546(5) . ?
P6 O22 1.553(4) . ?
O3 P1 1.536(4) 1_554 ?
O4 P1 1.545(4) 1_554 ?
O9 Ga1 1.932(5) 1_655 ?
O10 Ga3 1.812(6) 1_655 ?
O19 P5 1.555(6) 1_554 ?
O21 Ga2 1.942(4) 1_554 ?
O23 Ga3 1.810(5) 1_655 ?
O25 C12 1.230(9) . ?
O25 Ga1 2.033(4) 1_655 ?
O26 C11 1.257(7) . ?
O26 Ga1 2.025(5) 1_655 ?
O27 C12 1.261(7) . ?
O28 C11 1.256(8) . ?
N1 C5 1.491(11) . ?
N1 C4 1.514(10) . ?
N2 C2 1.503(9) . ?
N2 C1 1.510(10) 1_455 ?
C1 C4 1.500(13) 2_656 ?
C1 N2 1.510(10) 1_655 ?
C2 C3 1.482(12) . ?
C2 C5 1.556(12) 2_556 ?
C4 C1 1.500(13) 2_646 ?
C5 C2 1.556(12) 2_546 ?
N3 C8 1.518(10) 1_556 ?
N3 C7 1.529(9) 1_556 ?
N4 C9 1.488(13) 1_556 ?
N4 C10 1.528(10) 2_646 ?
C6 C7 1.494(12) . ?
C7 N3 1.529(9) 1_554 ?
C7 C9 1.569(13) 2_655 ?
C8 C10 1.515(14) . ?
C8 N3 1.518(10) 1_554 ?
C9 N4 1.488(13) 1_554 ?
C9 C7 1.569(13) 2_645 ?
C10 N4 1.528(10) 2_656 ?
C11 C12 1.557(6) . ?
